data_7222420
loop_
_publ_author_name
'Boerger, A.'
'Langbein, H.'

_publ_section_title
;
 Zur Kenntnis rhombohedrischer Perowskite (La, Sr) (Mn, Fe) O3
;
_journal_name_full
;
Zeitschrift fuer Naturforschung, Teil B. Anorganische Chemie, Organische 
Chemie (42,1987-)
;
_journal_page_first 1079
_journal_page_last 1086
_journal_volume 58
_journal_year 2003
_chemical_formula_sum 'Fe0.2 La0.8 Mn0.8 O3 Sr0.2'
_chemical_name_systematic '(La0.8 Sr0.2) ((Mn0.8 Fe0.2) O3)'
_space_group_IT_number 167
_symmetry_space_group_name_Hall '-R 3 2"c'
_symmetry_space_group_name_H-M 'R -3 c :H'
_cell_angle_alpha 90
_cell_angle_beta 90
_cell_angle_gamma 120
_cell_formula_units_Z 6
_cell_length_a 5.5348
_cell_length_b 5.5348
_cell_length_c 13.3771
_cell_volume 354.892
_citation_journal_id_ASTM ZNBSEN
_cod_data_source_file Boerger_ZNBSEN_2003_1149.cif
_cod_data_source_block Fe0.2La0.8Mn0.8O3Sr0.2
_cod_original_cell_volume 354.8922
_cod_database_code 7222420

loop_
_symmetry_equiv_pos_as_xyz
x,y,z
-y,x-y,z
-x+y,-x,z
y,x,-z+1/2
-x,-x+y,-z+1/2
x-y,-y,-z+1/2
-x,-y,-z
y,-x+y,-z
x-y,x,-z
-y,-x,z-1/2
x,x-y,z-1/2
-x+y,y,z-1/2
x+2/3,y+1/3,z+1/3
-y+2/3,x-y+1/3,z+1/3
-x+y+2/3,-x+1/3,z+1/3
y+2/3,x+1/3,-z+5/6
-x+2/3,-x+y+1/3,-z+5/6
x-y+2/3,-y+1/3,-z+5/6
-x+2/3,-y+1/3,-z+1/3
y+2/3,-x+y+1/3,-z+1/3
x-y+2/3,x+1/3,-z+1/3
-y+2/3,-x+1/3,z-1/6
x+2/3,x-y+1/3,z-1/6
-x+y+2/3,y+1/3,z-1/6
x+1/3,y+2/3,z+2/3
-y+1/3,x-y+2/3,z+2/3
-x+y+1/3,-x+2/3,z+2/3
y+1/3,x+2/3,-z+7/6
-x+1/3,-x+y+2/3,-z+7/6
x-y+1/3,-y+2/3,-z+7/6
-x+1/3,-y+2/3,-z+2/3
y+1/3,-x+y+2/3,-z+2/3
x-y+1/3,x+2/3,-z+2/3
-y+1/3,-x+2/3,z+1/6
x+1/3,x-y+2/3,z+1/6
-x+y+1/3,y+2/3,z+1/6

loop_
_atom_site_label
_atom_site_type_symbol
_atom_site_fract_x
_atom_site_fract_y
_atom_site_fract_z
_atom_site_occupancy
_atom_site_U_iso_or_equiv
Fe1 Fe+3 0 0 0 0.2 0.0
Mn1 Mn+3 0 0 0 0.6 0.0
Mn2 Mn+4 0 0 0 0.2 0.0
O1 O-2 0.5532 0 0.25 1 0.0
La1 La+3 0 0 0.25 0.8 0.0
Sr1 Sr+2 0 0 0.25 0.2 0.0
